data_7062186
loop_
_publ_author_name
'Zakrzewska, Ma\/lgorzata E.'
'Andr\'e, Paulo J. L.'
'Gomes, Clara S. B.'
'Nunes, Ana V. M.'
'Rosa, Vitor'

_publ_section_title
;
 Zinc complexes bearing BIAN ligands as efficient catalysts for the
 formation of cyclic carbonates from CO2 and epoxides
;
_journal_issue 14
_journal_name_full 'New Journal of Chemistry'
_journal_page_first 6551
_journal_page_last 6562
_journal_paper_doi 10.1039/D2NJ05621F
_journal_volume 47
_journal_year 2023
_chemical_formula_moiety 'C30 H28 Cl2 N2 Zn, C H2 Cl2'
_chemical_formula_sum 'C31 H30 Cl4 N2 Zn'
_chemical_formula_weight 637.74
_space_group_crystal_system orthorhombic
_space_group_IT_number 57
_space_group_name_Hall '-P 2c 2b'
_space_group_name_H-M_alt 'P b c m'
_atom_sites_solution_hydrogens geom
_audit_creation_method SHELXL-2018/3
_audit_update_record
;
2022-02-05 deposited with the CCDC.	2023-01-01 downloaded from the CCDC.
;
_cell_angle_alpha 90
_cell_angle_beta 90
_cell_angle_gamma 90
_cell_formula_units_Z 8
_cell_length_a 11.8872(17)
_cell_length_b 16.579(3)
_cell_length_c 33.608(4)
_cell_measurement_reflns_used 4006
_cell_measurement_temperature 110(2)
_cell_measurement_theta_max 27.14
_cell_measurement_theta_min 2.43
_cell_volume 6623.4(17)
_computing_cell_refinement 'Bruker SAINT'
_computing_data_collection 'Bruker APEX2'
_computing_data_reduction 'Bruker SAINT'
_computing_molecular_graphics 'Ortep for Windows (Farrugia, 2012)'
_computing_publication_material 'WinGX publication routines (Farrugia, 2012)'
_computing_structure_refinement 'SHELXL-2018/3 (Sheldrick, 2018)'
_computing_structure_solution 'SHELXS-97 (Sheldrick 2008)'
_diffrn_ambient_temperature 110(2)
_diffrn_measured_fraction_theta_full 0.995
_diffrn_measured_fraction_theta_max 0.995
_diffrn_measurement_device_type 'Bruker D8 Venture Photon 100 CMOS'
_diffrn_measurement_method '\f and \w scans'
_diffrn_radiation_probe x-ray
_diffrn_radiation_type MoK\a
_diffrn_radiation_wavelength 0.71073
_diffrn_reflns_av_R_equivalents 0.1636
_diffrn_reflns_av_unetI/netI 0.0987
_diffrn_reflns_Laue_measured_fraction_full 0.995
_diffrn_reflns_Laue_measured_fraction_max 0.995
_diffrn_reflns_limit_h_max 13
_diffrn_reflns_limit_h_min -14
_diffrn_reflns_limit_k_max 19
_diffrn_reflns_limit_k_min -19
_diffrn_reflns_limit_l_max 37
_diffrn_reflns_limit_l_min -40
_diffrn_reflns_number 43819
_diffrn_reflns_point_group_measured_fraction_full 0.995
_diffrn_reflns_point_group_measured_fraction_max 0.995
_diffrn_reflns_theta_full 25.242
_diffrn_reflns_theta_max 25.350
_diffrn_reflns_theta_min 2.740
_exptl_absorpt_coefficient_mu 1.085
_exptl_absorpt_correction_T_max 0.7456
_exptl_absorpt_correction_T_min 0.4831
_exptl_absorpt_correction_type multi-scan
_exptl_absorpt_process_details
;
 SADABS 2016/2: Krause, L., Herbst-Irmer, R., Sheldrick G.M. & Stalke D.,
 J. Appl. Cryst. 48 (2015) 3-10
;
_exptl_crystal_colour yellow
_exptl_crystal_density_diffrn 1.279
_exptl_crystal_density_method 'not measured'
_exptl_crystal_description plate
_exptl_crystal_F_000 2624
_exptl_crystal_size_max 0.200
_exptl_crystal_size_mid 0.160
_exptl_crystal_size_min 0.100
_refine_diff_density_max 1.863
_refine_diff_density_min -0.885
_refine_diff_density_rms 0.157
_refine_ls_extinction_coef 0.0056(9)
_refine_ls_extinction_expression Fc^*^=kFc[1+0.001xFc^2^\l^3^/sin(2\q)]^-1/4^
_refine_ls_extinction_method 'SHELXL-2018/3 (Sheldrick 2018)'
_refine_ls_goodness_of_fit_ref 1.062
_refine_ls_hydrogen_treatment constr
_refine_ls_matrix_type full
_refine_ls_number_parameters 357
_refine_ls_number_reflns 6155
_refine_ls_number_restraints 0
_refine_ls_restrained_S_all 1.062
_refine_ls_R_factor_all 0.1555
_refine_ls_R_factor_gt 0.0997
_refine_ls_shift/su_max 0.059
_refine_ls_shift/su_mean 0.001
_refine_ls_structure_factor_coef Fsqd
_refine_ls_weighting_details 'w=1/[\s^2^(Fo^2^)+(0.1775P)^2^] where P=(Fo^2^+2Fc^2^)/3'
_refine_ls_weighting_scheme calc
_refine_ls_wR_factor_gt 0.2804
_refine_ls_wR_factor_ref 0.3049
_reflns_Friedel_coverage 0.000
_reflns_number_gt 3446
_reflns_number_total 6155
_reflns_threshold_expression 'I > 2\s(I)'
_cod_data_source_file d2nj05621f2.cif
_cod_data_source_block 2
_cod_depositor_comments 'Adding full bibliography for 7062184--7062186.cif.'
_cod_original_cell_volume 6623.2(16)
_cod_database_code 7062186
_shelx_shelxl_version_number 2018/3
_shelx_space_group_comment
;
The symmetry employed for this shelxl refinement is uniquely defined
by the following loop, which should always be used as a source of
symmetry information in preference to the above space-group names.
They are only intended as comments.
;
_shelx_estimated_absorpt_t_min 0.812
_shelx_estimated_absorpt_t_max 0.899

loop_
_space_group_symop_operation_xyz
'x, y, z'
'-x, -y, z+1/2'
'x, -y+1/2, -z'
'-x, y+1/2, -z+1/2'
'-x, -y, -z'
'x, y, -z-1/2'
'-x, y-1/2, z'
'x, -y-1/2, z-1/2'

loop_
_atom_site_label
_atom_site_type_symbol
_atom_site_fract_x
_atom_site_fract_y
_atom_site_fract_z
_atom_site_U_iso_or_equiv
_atom_site_adp_type
_atom_site_occupancy
_atom_site_site_symmetry_order
_atom_site_calc_flag
_atom_site_refinement_flags_posn
_atom_site_refinement_flags_adp
_atom_site_refinement_flags_occupancy
_atom_site_disorder_assembly
_atom_site_disorder_group
Zn1 Zn 0.45417(10) 0.41755(8) 0.250000 0.0383(4) Uani 1 2 d S T P . .
Zn1A Zn 0.35852(10) 0.250000 0.500000 0.0466(5) Uani 1 2 d S T P . .
Cl1 Cl 0.3076(2) 0.3370(2) 0.250000 0.0483(8) Uani 1 2 d S T P . .
Cl2 Cl 0.4267(3) 0.5488(2) 0.250000 0.0586(9) Uani 1 2 d S T P . .
Cl4 Cl 0.0062(3) 0.6555(2) 0.38316(16) 0.1249(15) Uani 1 1 d . . . . .
Cl3 Cl -0.1691(3) 0.5417(3) 0.40037(15) 0.1341(17) Uani 1 1 d . . . . .
N1A N 0.2220(5) 0.2984(4) 0.46684(17) 0.0362(14) Uani 1 1 d . . . . .
N1 N 0.5803(5) 0.3851(4) 0.29065(17) 0.0369(15) Uani 1 1 d . . . . .
C1A C 0.1295(6) 0.2763(5) 0.4818(2) 0.0335(17) Uani 1 1 d . . . . .
C10 C 0.5515(6) 0.3231(6) 0.3964(2) 0.043(2) Uani 1 1 d . . . . .
H10 H 0.548469 0.275728 0.412297 0.052 Uiso 1 1 calc R U . . .
C12 C 0.5401(6) 0.4665(6) 0.3925(2) 0.046(2) Uani 1 1 d . . . . .
H12 H 0.530764 0.517434 0.404951 0.056 Uiso 1 1 calc R U . . .
C7A C -0.0559(9) 0.250000 0.500000 0.040(3) Uani 1 2 d S T P . .
C5A C -0.2242(6) 0.2909(5) 0.4680(2) 0.044(2) Uani 1 1 d . . . . .
H5A H -0.304060 0.291889 0.466712 0.052 Uiso 1 1 calc R U . . .
C9 C 0.5693(6) 0.3159(5) 0.3548(2) 0.0378(18) Uani 1 1 d . . . . .
C11 C 0.5387(6) 0.3967(6) 0.4141(2) 0.044(2) Uani 1 1 d . . . . .
H11 H 0.528541 0.399454 0.442154 0.053 Uiso 1 1 calc R U . . .
C8 C 0.5701(5) 0.3869(5) 0.3338(2) 0.0359(17) Uani 1 1 d . . . . .
C2A C 0.0111(6) 0.2900(5) 0.4702(2) 0.0386(18) Uani 1 1 d . . . . .
C12A C 0.2552(6) 0.3471(6) 0.3610(2) 0.048(2) Uani 1 1 d . . . . .
H12A H 0.266580 0.319570 0.336529 0.057 Uiso 1 1 calc R U . . .
C4A C -0.1636(6) 0.3284(5) 0.4396(2) 0.046(2) Uani 1 1 d . . . . .
H4A H -0.202555 0.355137 0.418707 0.055 Uiso 1 1 calc R U . . .
C8A C 0.2290(5) 0.3460(5) 0.4308(2) 0.0365(18) Uani 1 1 d . . . . .
C1 C 0.6722(6) 0.3701(5) 0.2721(2) 0.0411(19) Uani 1 1 d . . . . .
C13 C 0.5558(6) 0.4605(5) 0.3514(2) 0.0428(19) Uani 1 1 d . . . . .
H13 H 0.556522 0.507986 0.335529 0.051 Uiso 1 1 calc R U . . .
C2 C 0.7882(6) 0.3557(6) 0.2857(2) 0.052(2) Uani 1 1 d . . . . .
C3A C -0.0437(6) 0.3297(5) 0.4394(2) 0.0399(18) Uani 1 1 d . . . . .
H3A H -0.002859 0.356567 0.419062 0.048 Uiso 1 1 calc R U . . .
C6A C -0.1706(8) 0.250000 0.500000 0.041(3) Uani 1 2 d S T P . .
C9A C 0.2244(7) 0.4281(6) 0.4325(2) 0.046(2) Uani 1 1 d . . . . .
C11A C 0.2483(6) 0.4294(7) 0.3614(2) 0.052(2) Uani 1 1 d . . . . .
H11A H 0.252964 0.458799 0.337186 0.063 Uiso 1 1 calc R U . . .
C14 C 0.5790(7) 0.2317(5) 0.3362(2) 0.046(2) Uani 1 1 d . . . . .
H14 H 0.617137 0.238219 0.309826 0.056 Uiso 1 1 calc R U . . .
C10A C 0.2348(7) 0.4689(6) 0.3962(2) 0.053(2) Uani 1 1 d . . . . .
H10A H 0.232288 0.526196 0.396121 0.063 Uiso 1 1 calc R U . . .
C13A C 0.2458(6) 0.3039(6) 0.3957(2) 0.047(2) Uani 1 1 d . . . . .
H13A H 0.250628 0.246676 0.395612 0.056 Uiso 1 1 calc R U . . .
C6 C 0.9690(10) 0.3388(11) 0.250000 0.066(4) Uani 1 2 d S T P . .
C3 C 0.8406(6) 0.3511(7) 0.3223(2) 0.060(3) Uani 1 1 d . . . . .
H3 H 0.799163 0.354338 0.346462 0.072 Uiso 1 1 calc R U . . .
C15 C 0.4644(8) 0.1960(6) 0.3283(3) 0.064(3) Uani 1 1 d . . . . .
H15A H 0.472840 0.143662 0.315146 0.097 Uiso 1 1 calc R U . . .
H15C H 0.421242 0.232455 0.311171 0.097 Uiso 1 1 calc R U . . .
H15B H 0.424549 0.188783 0.353621 0.097 Uiso 1 1 calc R U . . .
C7 C 0.8519(9) 0.3487(9) 0.250000 0.051(3) Uani 1 2 d S T P . .
C14A C 0.2100(8) 0.4744(5) 0.4716(3) 0.055(2) Uani 1 1 d . . . . .
H14A H 0.191597 0.435040 0.493187 0.066 Uiso 1 1 calc R U . . .
C15A C 0.3185(8) 0.5180(7) 0.4824(3) 0.067(3) Uani 1 1 d . . . . .
H15D H 0.334107 0.559803 0.462607 0.100 Uiso 1 1 calc R U . . .
H15F H 0.380767 0.479240 0.482996 0.100 Uiso 1 1 calc R U . . .
H15E H 0.310407 0.542885 0.508733 0.100 Uiso 1 1 calc R U . . .
C5 C 1.0200(6) 0.3349(8) 0.2875(3) 0.080(4) Uani 1 1 d . . . . .
H5 H 1.099101 0.327416 0.288916 0.096 Uiso 1 1 calc R U . . .
C4 C 0.9600(7) 0.3414(8) 0.3222(3) 0.073(3) Uani 1 1 d . . . . .
H4 H 0.998938 0.339313 0.346908 0.087 Uiso 1 1 calc R U . . .
C16 C 0.6496(9) 0.1742(6) 0.3606(3) 0.070(3) Uani 1 1 d . . . . .
H16A H 0.606562 0.124888 0.365862 0.105 Uiso 1 1 calc R U . . .
H16C H 0.669754 0.199797 0.385922 0.105 Uiso 1 1 calc R U . . .
H16B H 0.718276 0.160549 0.345946 0.105 Uiso 1 1 calc R U . . .
C16A C 0.1131(8) 0.5374(8) 0.4687(4) 0.088(4) Uani 1 1 d . . . . .
H16D H 0.108019 0.567540 0.493676 0.133 Uiso 1 1 calc R U . . .
H16F H 0.041769 0.509434 0.463730 0.133 Uiso 1 1 calc R U . . .
H16E H 0.128461 0.574769 0.446746 0.133 Uiso 1 1 calc R U . . .
C17 C -0.0452(11) 0.5572(9) 0.3734(5) 0.105(4) Uani 1 1 d . . . . .
H17A H -0.060271 0.550989 0.344573 0.126 Uiso 1 1 calc R U . . .
H17B H 0.011833 0.516650 0.381208 0.126 Uiso 1 1 calc R U . . .
Cl1A Cl 0.4509(3) 0.1612(2) 0.46545(10) 0.1039(13) Uani 1 1 d . . . . .

loop_
_atom_site_aniso_label
_atom_site_aniso_U_11
_atom_site_aniso_U_22
_atom_site_aniso_U_33
_atom_site_aniso_U_23
_atom_site_aniso_U_13
_atom_site_aniso_U_12
Zn1 0.0284(7) 0.0532(9) 0.0332(7) 0.000 0.000 0.0010(6)
Zn1A 0.0257(7) 0.0599(10) 0.0542(9) 0.0126(7) 0.000 0.000
Cl1 0.0285(13) 0.079(2) 0.0376(15) 0.000 0.000 -0.0059(13)
Cl2 0.074(2) 0.0429(18) 0.0588(19) 0.000 0.000 0.0093(16)
Cl4 0.095(3) 0.087(3) 0.193(5) 0.009(3) -0.007(3) -0.021(2)
Cl3 0.070(2) 0.152(4) 0.180(4) 0.054(3) 0.003(2) -0.020(2)
N1A 0.030(3) 0.044(4) 0.035(3) -0.001(3) -0.001(3) 0.004(3)
N1 0.034(3) 0.043(4) 0.034(3) -0.002(3) 0.000(3) -0.009(3)
C1A 0.025(4) 0.044(5) 0.031(4) -0.005(3) 0.004(3) 0.000(3)
C10 0.024(4) 0.065(6) 0.041(5) 0.008(4) 0.002(3) 0.007(4)
C12 0.037(4) 0.058(6) 0.044(5) -0.005(4) -0.002(3) -0.001(4)
C7A 0.033(6) 0.067(8) 0.022(5) -0.002(5) 0.000 0.000
C5A 0.024(4) 0.065(6) 0.043(5) -0.003(4) -0.001(3) 0.005(4)
C9 0.025(4) 0.058(6) 0.030(4) 0.001(3) 0.003(3) 0.002(3)
C11 0.026(4) 0.074(7) 0.033(4) -0.005(4) -0.004(3) -0.001(4)
C8 0.024(3) 0.050(5) 0.034(4) -0.001(4) -0.002(3) 0.004(3)
C2A 0.037(4) 0.049(5) 0.029(4) -0.003(3) -0.006(3) 0.001(4)
C12A 0.031(4) 0.077(7) 0.035(5) 0.005(4) 0.004(3) 0.003(4)
C4A 0.029(4) 0.059(6) 0.049(5) 0.004(4) -0.005(3) -0.004(4)
C8A 0.020(3) 0.061(6) 0.028(4) 0.004(3) -0.006(3) -0.004(3)
C1 0.022(4) 0.065(6) 0.036(4) 0.004(4) -0.005(3) -0.001(4)
C13 0.033(4) 0.050(5) 0.046(5) 0.003(4) 0.002(3) -0.005(4)
C2 0.022(4) 0.099(8) 0.035(4) 0.002(4) 0.000(3) -0.002(4)
C3A 0.032(4) 0.054(5) 0.034(4) 0.003(3) -0.003(3) 0.002(4)
C6A 0.022(5) 0.067(8) 0.034(6) -0.007(5) 0.000 0.000
C9A 0.039(4) 0.059(6) 0.041(5) 0.003(4) 0.001(3) -0.001(4)
C11A 0.028(4) 0.088(8) 0.042(5) 0.013(5) 0.005(3) -0.004(4)
C14 0.046(5) 0.052(5) 0.041(5) -0.005(4) 0.001(4) 0.012(4)
C10A 0.042(5) 0.068(6) 0.048(5) 0.010(4) 0.007(4) -0.005(4)
C13A 0.029(4) 0.067(6) 0.045(5) 0.002(4) 0.000(3) 0.006(4)
C6 0.030(6) 0.130(14) 0.038(7) 0.000 0.000 0.003(7)
C3 0.026(4) 0.117(9) 0.037(5) 0.000(5) 0.008(3) -0.002(5)
C15 0.060(6) 0.060(6) 0.073(7) -0.009(5) -0.013(5) 0.011(5)
C7 0.034(6) 0.084(10) 0.034(6) 0.000 0.000 0.006(6)
C14A 0.074(6) 0.042(5) 0.049(5) -0.004(4) 0.008(4) -0.003(5)
C15A 0.047(5) 0.084(8) 0.070(6) -0.026(5) -0.017(5) 0.022(5)
C5 0.015(4) 0.178(13) 0.049(6) 0.003(6) -0.002(3) -0.002(5)
C4 0.027(4) 0.146(11) 0.045(5) -0.004(6) -0.006(4) -0.004(5)
C16 0.085(7) 0.061(7) 0.064(7) -0.003(5) -0.015(5) 0.021(6)
C16A 0.049(6) 0.110(10) 0.107(9) -0.044(8) 0.014(6) -0.008(6)
C17 0.089(10) 0.106(11) 0.120(11) 0.003(9) 0.011(8) 0.000(8)
Cl1A 0.106(2) 0.096(2) 0.109(2) 0.0472(19) 0.069(2) 0.0555(19)

loop_
_atom_type_symbol
_atom_type_description
_atom_type_scat_dispersion_real
_atom_type_scat_dispersion_imag
_atom_type_scat_source
C C 0.0033 0.0016 'International Tables Vol C Tables 4.2.6.8 and 6.1.1.4'
H H 0.0000 0.0000 'International Tables Vol C Tables 4.2.6.8 and 6.1.1.4'
N N 0.0061 0.0033 'International Tables Vol C Tables 4.2.6.8 and 6.1.1.4'
Cl Cl 0.1484 0.1585 'International Tables Vol C Tables 4.2.6.8 and 6.1.1.4'
Zn Zn 0.2839 1.4301 'International Tables Vol C Tables 4.2.6.8 and 6.1.1.4'

loop_
_geom_angle_atom_site_label_1
_geom_angle_atom_site_label_2
_geom_angle_atom_site_label_3
_geom_angle
_geom_angle_site_symmetry_1
_geom_angle_site_symmetry_3
_geom_angle_publ_flag
N1 Zn1 N1 81.2(3) 6_556 . ?
N1 Zn1 Cl1 114.27(19) 6_556 . ?
N1 Zn1 Cl1 114.27(19) . . ?
N1 Zn1 Cl2 111.1(2) 6_556 . ?
N1 Zn1 Cl2 111.1(2) . . ?
Cl1 Zn1 Cl2 118.93(14) . . ?
N1A Zn1A N1A 80.4(3) 3_556 . ?
N1A Zn1A Cl1A 111.18(19) 3_556 3_556 ?
N1A Zn1A Cl1A 114.22(19) . 3_556 ?
N1A Zn1A Cl1A 114.22(19) 3_556 . ?
N1A Zn1A Cl1A 111.17(19) . . ?
Cl1A Zn1A Cl1A 119.3(2) 3_556 . ?
C1A N1A C8A 122.8(6) . . ?
C1A N1A Zn1A 110.3(5) . . ?
C8A N1A Zn1A 126.9(4) . . ?
C1 N1 C8 124.0(6) . . ?
C1 N1 Zn1 110.0(5) . . ?
C8 N1 Zn1 125.8(5) . . ?
N1A C1A C2A 132.8(7) . . ?
N1A C1A C1A 119.5(4) . 3_556 ?
C2A C1A C1A 107.7(4) . 3_556 ?
C11 C10 C9 121.4(8) . . ?
C11 C10 H10 119.3 . . ?
C9 C10 H10 119.3 . . ?
C11 C12 C13 118.0(8) . . ?
C11 C12 H12 121.0 . . ?
C13 C12 H12 121.0 . . ?
C6A C7A C2A 123.5(4) . 3_556 ?
C6A C7A C2A 123.5(4) . . ?
C2A C7A C2A 113.0(9) 3_556 . ?
C4A C5A C6A 121.0(7) . . ?
C4A C5A H5A 119.5 . . ?
C6A C5A H5A 119.5 . . ?
C8 C9 C10 115.8(8) . . ?
C8 C9 C14 124.7(7) . . ?
C10 C9 C14 119.4(8) . . ?
C10 C11 C12 121.4(8) . . ?
C10 C11 H11 119.3 . . ?
C12 C11 H11 119.3 . . ?
C13 C8 C9 122.8(7) . . ?
C13 C8 N1 117.3(7) . . ?
C9 C8 N1 119.7(7) . . ?
C3A C2A C7A 118.5(7) . . ?
C3A C2A C1A 135.7(7) . . ?
C7A C2A C1A 105.8(6) . . ?
C11A C12A C13A 120.5(8) . . ?
C11A C12A H12A 119.7 . . ?
C13A C12A H12A 119.7 . . ?
C5A C4A C3A 122.9(7) . . ?
C5A C4A H4A 118.5 . . ?
C3A C4A H4A 118.5 . . ?
C9A C8A C13A 123.1(7) . . ?
C9A C8A N1A 120.4(7) . . ?
C13A C8A N1A 116.4(7) . . ?
N1 C1 C2 132.7(7) . . ?
N1 C1 C1 119.1(4) . 6_556 ?
C2 C1 C1 108.1(4) . 6_556 ?
C8 C13 C12 120.5(8) . . ?
C8 C13 H13 119.8 . . ?
C12 C13 H13 119.8 . . ?
C3 C2 C7 120.4(7) . . ?
C3 C2 C1 135.1(7) . . ?
C7 C2 C1 104.4(7) . . ?
C2A C3A C4A 117.3(7) . . ?
C2A C3A H3A 121.3 . . ?
C4A C3A H3A 121.3 . . ?
C7A C6A C5A 116.7(5) . 3_556 ?
C7A C6A C5A 116.7(5) . . ?
C5A C6A C5A 126.7(9) 3_556 . ?
C8A C9A C10A 116.2(8) . . ?
C8A C9A C14A 122.8(7) . . ?
C10A C9A C14A 121.0(8) . . ?
C10A C11A C12A 120.0(8) . . ?
C10A C11A H11A 120.0 . . ?
C12A C11A H11A 120.0 . . ?
C15 C14 C16 110.4(8) . . ?
C15 C14 C9 111.1(7) . . ?
C16 C14 C9 113.2(7) . . ?
C15 C14 H14 107.3 . . ?
C16 C14 H14 107.3 . . ?
C9 C14 H14 107.3 . . ?
C11A C10A C9A 122.0(9) . . ?
C11A C10A H10A 119.0 . . ?
C9A C10A H10A 119.0 . . ?
C12A C13A C8A 118.1(8) . . ?
C12A C13A H13A 120.9 . . ?
C8A C13A H13A 120.9 . . ?
C7 C6 C5 115.8(6) . 6_556 ?
C7 C6 C5 115.8(6) . . ?
C5 C6 C5 128.4(11) 6_556 . ?
C2 C3 C4 116.9(7) . . ?
C2 C3 H3 121.5 . . ?
C4 C3 H3 121.5 . . ?
C14 C15 H15A 109.5 . . ?
C14 C15 H15C 109.5 . . ?
H15A C15 H15C 109.5 . . ?
C14 C15 H15B 109.5 . . ?
H15A C15 H15B 109.5 . . ?
H15C C15 H15B 109.5 . . ?
C6 C7 C2 122.5(5) . 6_556 ?
C6 C7 C2 122.5(5) . . ?
C2 C7 C2 114.9(10) 6_556 . ?
C15A C14A C9A 110.4(7) . . ?
C15A C14A C16A 108.9(8) . . ?
C9A C14A C16A 111.4(8) . . ?
C15A C14A H14A 108.7 . . ?
C9A C14A H14A 108.7 . . ?
C16A C14A H14A 108.7 . . ?
C14A C15A H15D 109.5 . . ?
C14A C15A H15F 109.5 . . ?
H15D C15A H15F 109.5 . . ?
C14A C15A H15E 109.5 . . ?
H15D C15A H15E 109.5 . . ?
H15F C15A H15E 109.5 . . ?
C4 C5 C6 122.5(8) . . ?
C4 C5 H5 118.7 . . ?
C6 C5 H5 118.7 . . ?
C5 C4 C3 121.8(8) . . ?
C5 C4 H4 119.1 . . ?
C3 C4 H4 119.1 . . ?
C14 C16 H16A 109.5 . . ?
C14 C16 H16C 109.5 . . ?
H16A C16 H16C 109.5 . . ?
C14 C16 H16B 109.5 . . ?
H16A C16 H16B 109.5 . . ?
H16C C16 H16B 109.5 . . ?
C14A C16A H16D 109.5 . . ?
C14A C16A H16F 109.5 . . ?
H16D C16A H16F 109.5 . . ?
C14A C16A H16E 109.5 . . ?
H16D C16A H16E 109.5 . . ?
H16F C16A H16E 109.5 . . ?
Cl3 C17 Cl4 109.2(8) . . ?
Cl3 C17 H17A 109.8 . . ?
Cl4 C17 H17A 109.8 . . ?
Cl3 C17 H17B 109.8 . . ?
Cl4 C17 H17B 109.8 . . ?
H17A C17 H17B 108.3 . . ?

loop_
_geom_bond_atom_site_label_1
_geom_bond_atom_site_label_2
_geom_bond_distance
_geom_bond_site_symmetry_2
_geom_bond_publ_flag
Zn1 N1 2.098(6) 6_556 ?
Zn1 N1 2.098(6) . ?
Zn1 Cl1 2.195(3) . ?
Zn1 Cl2 2.201(4) . ?
Zn1A N1A 2.126(6) 3_556 ?
Zn1A N1A 2.126(6) . ?
Zn1A Cl1A 2.173(3) 3_556 ?
Zn1A Cl1A 2.173(3) . ?
Cl4 C17 1.772(15) . ?
Cl3 C17 1.749(14) . ?
N1A C1A 1.263(9) . ?
N1A C8A 1.450(9) . ?
N1 C1 1.283(9) . ?
N1 C8 1.454(9) . ?
C1A C2A 1.479(10) . ?
C1A C1A 1.502(15) 3_556 ?
C10 C11 1.366(12) . ?
C10 C9 1.420(11) . ?
C10 H10 0.9500 . ?
C12 C11 1.367(12) . ?
C12 C13 1.397(11) . ?
C12 H12 0.9500 . ?
C7A C6A 1.363(14) . ?
C7A C2A 1.441(9) 3_556 ?
C7A C2A 1.441(10) . ?
C5A C4A 1.350(11) . ?
C5A C6A 1.421(9) . ?
C5A H5A 0.9500 . ?
C9 C8 1.373(11) . ?
C9 C14 1.533(12) . ?
C11 H11 0.9500 . ?
C8 C13 1.368(12) . ?
C2A C3A 1.387(10) . ?
C12A C11A 1.367(13) . ?
C12A C13A 1.372(11) . ?
C12A H12A 0.9500 . ?
C4A C3A 1.426(10) . ?
C4A H4A 0.9500 . ?
C8A C9A 1.363(12) . ?
C8A C13A 1.385(11) . ?
C1 C2 1.472(10) . ?
C1 C1 1.485(15) 6_556 ?
C13 H13 0.9500 . ?
C2 C3 1.381(11) . ?
C2 C7 1.425(10) . ?
C3A H3A 0.9500 . ?
C9A C10A 1.399(11) . ?
C9A C14A 1.531(12) . ?
C11A C10A 1.352(12) . ?
C11A H11A 0.9500 . ?
C14 C15 1.509(12) . ?
C14 C16 1.514(12) . ?
C14 H14 1.0000 . ?
C10A H10A 0.9500 . ?
C13A H13A 0.9500 . ?
C6 C7 1.402(16) . ?
C6 C5 1.399(10) 6_556 ?
C6 C5 1.399(10) . ?
C3 C4 1.428(11) . ?
C3 H3 0.9500 . ?
C15 H15A 0.9800 . ?
C15 H15C 0.9800 . ?
C15 H15B 0.9800 . ?
C14A C15A 1.523(13) . ?
C14A C16A 1.559(14) . ?
C14A H14A 1.0000 . ?
C15A H15D 0.9800 . ?
C15A H15F 0.9800 . ?
C15A H15E 0.9800 . ?
C5 C4 1.373(13) . ?
C5 H5 0.9500 . ?
C4 H4 0.9500 . ?
C16 H16A 0.9800 . ?
C16 H16C 0.9800 . ?
C16 H16B 0.9800 . ?
C16A H16D 0.9800 . ?
C16A H16F 0.9800 . ?
C16A H16E 0.9800 . ?
C17 H17A 0.9900 . ?
C17 H17B 0.9900 . ?

loop_
_geom_torsion_atom_site_label_1
_geom_torsion_atom_site_label_2
_geom_torsion_atom_site_label_3
_geom_torsion_atom_site_label_4
_geom_torsion
_geom_torsion_site_symmetry_1
_geom_torsion_site_symmetry_2
_geom_torsion_site_symmetry_3
_geom_torsion_site_symmetry_4
_geom_torsion_publ_flag
C8A N1A C1A C2A -1.0(13) . . . . ?
Zn1A N1A C1A C2A -177.8(7) . . . . ?
C8A N1A C1A C1A 177.1(8) . . . 3_556 ?
Zn1A N1A C1A C1A 0.4(11) . . . 3_556 ?
C11 C10 C9 C8 -1.4(10) . . . . ?
C11 C10 C9 C14 -177.9(7) . . . . ?
C9 C10 C11 C12 1.3(11) . . . . ?
C13 C12 C11 C10 -0.3(11) . . . . ?
C10 C9 C8 C13 0.5(10) . . . . ?
C14 C9 C8 C13 176.8(7) . . . . ?
C10 C9 C8 N1 -175.9(6) . . . . ?
C14 C9 C8 N1 0.3(10) . . . . ?
C1 N1 C8 C13 108.4(9) . . . . ?
Zn1 N1 C8 C13 -65.0(8) . . . . ?
C1 N1 C8 C9 -75.0(10) . . . . ?
Zn1 N1 C8 C9 111.6(7) . . . . ?
C6A C7A C2A C3A -1.1(8) . . . . ?
C2A C7A C2A C3A 178.9(8) 3_556 . . . ?
C6A C7A C2A C1A 178.9(4) . . . . ?
C2A C7A C2A C1A -1.1(4) 3_556 . . . ?
N1A C1A C2A C3A 1.0(16) . . . . ?
C1A C1A C2A C3A -177.3(9) 3_556 . . . ?
N1A C1A C2A C7A -179.0(8) . . . . ?
C1A C1A C2A C7A 2.7(9) 3_556 . . . ?
C6A C5A C4A C3A 0.1(13) . . . . ?
C1A N1A C8A C9A 87.1(9) . . . . ?
Zn1A N1A C8A C9A -96.7(8) . . . . ?
C1A N1A C8A C13A -95.9(9) . . . . ?
Zn1A N1A C8A C13A 80.3(7) . . . . ?
C8 N1 C1 C2 -3.8(15) . . . . ?
Zn1 N1 C1 C2 170.6(9) . . . . ?
C8 N1 C1 C1 -179.9(5) . . . 6_556 ?
Zn1 N1 C1 C1 -5.6(6) . . . 6_556 ?
C9 C8 C13 C12 0.5(11) . . . . ?
N1 C8 C13 C12 177.0(6) . . . . ?
C11 C12 C13 C8 -0.5(11) . . . . ?
N1 C1 C2 C3 2(2) . . . . ?
C1 C1 C2 C3 178.1(11) 6_556 . . . ?
N1 C1 C2 C7 -175.8(11) . . . . ?
C1 C1 C2 C7 0.6(9) 6_556 . . . ?
C7A C2A C3A C4A 0.3(11) . . . . ?
C1A C2A C3A C4A -179.7(9) . . . . ?
C5A C4A C3A C2A 0.1(13) . . . . ?
C2A C7A C6A C5A 1.2(5) 3_556 . . 3_556 ?
C2A C7A C6A C5A -178.8(5) . . . 3_556 ?
C2A C7A C6A C5A -178.8(5) 3_556 . . . ?
C2A C7A C6A C5A 1.2(5) . . . . ?
C4A C5A C6A C7A -0.7(9) . . . . ?
C4A C5A C6A C5A 179.3(9) . . . 3_556 ?
C13A C8A C9A C10A 1.6(11) . . . . ?
N1A C8A C9A C10A 178.4(7) . . . . ?
C13A C8A C9A C14A -177.8(7) . . . . ?
N1A C8A C9A C14A -1.0(11) . . . . ?
C13A C12A C11A C10A 1.6(12) . . . . ?
C8 C9 C14 C15 -93.6(9) . . . . ?
C10 C9 C14 C15 82.5(9) . . . . ?
C8 C9 C14 C16 141.5(8) . . . . ?
C10 C9 C14 C16 -42.3(10) . . . . ?
C12A C11A C10A C9A -1.8(12) . . . . ?
C8A C9A C10A C11A 0.2(12) . . . . ?
C14A C9A C10A C11A 179.6(8) . . . . ?
C11A C12A C13A C8A 0.1(11) . . . . ?
C9A C8A C13A C12A -1.8(11) . . . . ?
N1A C8A C13A C12A -178.7(6) . . . . ?
C7 C2 C3 C4 1.6(17) . . . . ?
C1 C2 C3 C4 -175.6(11) . . . . ?
C5 C6 C7 C2 -1(2) 6_556 . . 6_556 ?
C5 C6 C7 C2 178.5(13) . . . 6_556 ?
C5 C6 C7 C2 -178.5(13) 6_556 . . . ?
C5 C6 C7 C2 1(2) . . . . ?
C3 C2 C7 C6 -1(2) . . . . ?
C1 C2 C7 C6 176.5(14) . . . . ?
C3 C2 C7 C2 -179.1(8) . . . 6_556 ?
C1 C2 C7 C2 -1.1(16) . . . 6_556 ?
C8A C9A C14A C15A 109.4(9) . . . . ?
C10A C9A C14A C15A -70.0(11) . . . . ?
C8A C9A C14A C16A -129.6(9) . . . . ?
C10A C9A C14A C16A 51.1(11) . . . . ?
C7 C6 C5 C4 -1(2) . . . . ?
C5 C6 C5 C4 178.5(13) 6_556 . . . ?
C6 C5 C4 C3 1(2) . . . . ?
C2 C3 C4 C5 -1.5(19) . . . . ?
